data_4130376
loop_
_publ_author_name
'Topi\'c, Filip'
'Rissanen, Kari'

_publ_section_title
;
 Systematic Construction of Ternary Cocrystals by Orthogonal and Robust
 Hydrogen and Halogen Bonds.
;
_journal_issue 20
_journal_name_full 'Journal of the American Chemical Society'
_journal_page_first 6610
_journal_page_last 6616
_journal_paper_doi 10.1021/jacs.6b02854
_journal_volume 138
_journal_year 2016
_chemical_formula_moiety 'C12 H24 O6, 2(C6 F4 I2), 2(C H4 N2 S)'
_chemical_formula_sum 'C26 H32 F8 I4 N4 O6 S2'
_chemical_formula_weight 1220.27
_space_group_crystal_system monoclinic
_space_group_IT_number 14
_space_group_name_Hall '-P 2ybc'
_space_group_name_H-M_alt 'P 1 21/c 1'
_atom_sites_solution_hydrogens geom
_atom_sites_solution_primary iterative
_atom_sites_solution_secondary difmap
_audit_creation_method SHELXL-2014/7
_cell_angle_alpha 90
_cell_angle_beta 98.516(2)
_cell_angle_gamma 90
_cell_formula_units_Z 2
_cell_length_a 11.9213(3)
_cell_length_b 18.4095(6)
_cell_length_c 8.7557(2)
_cell_measurement_reflns_used 5504
_cell_measurement_temperature 123.0(1)
_cell_measurement_theta_max 28.4300
_cell_measurement_theta_min 4.0320
_cell_volume 1900.39(9)
_computing_cell_refinement
;
CrysAlisPro, Agilent Technologies,
Version 1.171.36.32 (release 02-08-2013 CrysAlis171 .NET)
(compiled Aug  2 2013,16:46:58)
;
_computing_data_collection
;
CrysAlisPro, Agilent Technologies,
Version 1.171.36.32 (release 02-08-2013 CrysAlis171 .NET)
(compiled Aug  2 2013,16:46:58)
;
_computing_data_reduction
;
CrysAlisPro, Agilent Technologies,
Version 1.171.36.32 (release 02-08-2013 CrysAlis171 .NET)
(compiled Aug  2 2013,16:46:58)
;
_computing_publication_material 'WinGX (Farrugia, 2012)'
_computing_structure_refinement 'SHELXL-2014/7 (Sheldrick, 2015)'
_computing_structure_solution 'Superflip (Palatinus & Chapuis, 2007)'
_diffrn_ambient_environment N~2~
_diffrn_ambient_temperature 123.0(1)
_diffrn_detector 'CCD plate'
_diffrn_detector_area_resol_mean 5.1977
_diffrn_detector_type Atlas
_diffrn_measured_fraction_theta_full 0.992
_diffrn_measured_fraction_theta_max 0.826
_diffrn_measurement_device 'four-circle diffractometer'
_diffrn_measurement_device_type 'SuperNova, Dual, Cu at zero, Atlas'
_diffrn_radiation_monochromator mirror
_diffrn_radiation_probe x-ray
_diffrn_radiation_type MoK\a
_diffrn_radiation_wavelength 0.71073
_diffrn_reflns_av_R_equivalents 0.0165
_diffrn_reflns_av_unetI/netI 0.0237
_diffrn_reflns_Laue_measured_fraction_full 0.992
_diffrn_reflns_Laue_measured_fraction_max 0.826
_diffrn_reflns_limit_h_max 14
_diffrn_reflns_limit_h_min -13
_diffrn_reflns_limit_k_max 22
_diffrn_reflns_limit_k_min -12
_diffrn_reflns_limit_l_max 11
_diffrn_reflns_limit_l_min -8
_diffrn_reflns_number 8089
_diffrn_reflns_point_group_measured_fraction_full 0.992
_diffrn_reflns_point_group_measured_fraction_max 0.826
_diffrn_reflns_theta_full 25.250
_diffrn_reflns_theta_max 28.579
_diffrn_reflns_theta_min 3.309
_diffrn_source 'micro-focus sealed X-ray tube'
_diffrn_source_type 'SuperNova (Mo) X-ray Source'
_exptl_absorpt_coefficient_mu 3.470
_exptl_absorpt_correction_T_max 1.00000
_exptl_absorpt_correction_T_min 0.68514
_exptl_absorpt_correction_type multi-scan
_exptl_absorpt_process_details
;
CrysAlisPro, Agilent Technologies,
Version 1.171.36.32 (release 02-08-2013 CrysAlis171 .NET)
(compiled Aug  2 2013,16:46:58)
Empirical absorption correction using spherical harmonics,
 implemented in SCALE3 ABSPACK scaling algorithm.
;
_exptl_crystal_colour colourless
_exptl_crystal_density_diffrn 2.133
_exptl_crystal_density_method 'not measured'
_exptl_crystal_description prism
_exptl_crystal_F_000 1160
_exptl_crystal_size_max 0.626
_exptl_crystal_size_mid 0.165
_exptl_crystal_size_min 0.120
_refine_diff_density_max 0.508
_refine_diff_density_min -0.681
_refine_diff_density_rms 0.069
_refine_ls_extinction_coef 0.00093(9)
_refine_ls_extinction_expression Fc^*^=kFc[1+0.001xFc^2^\l^3^/sin(2\q)]^-1/4^
_refine_ls_extinction_method 'SHELXL-2014/7 (Sheldrick 2015)'
_refine_ls_goodness_of_fit_ref 1.032
_refine_ls_hydrogen_treatment constr
_refine_ls_matrix_type full
_refine_ls_number_parameters 227
_refine_ls_number_reflns 4011
_refine_ls_number_restraints 0
_refine_ls_restrained_S_all 1.032
_refine_ls_R_factor_all 0.0206
_refine_ls_R_factor_gt 0.0178
_refine_ls_shift/su_max 0.001
_refine_ls_shift/su_mean 0.000
_refine_ls_structure_factor_coef Fsqd
_refine_ls_weighting_details 'w=1/[\s^2^(Fo^2^)+(0.0135P)^2^+0.7507P] where P=(Fo^2^+2Fc^2^)/3'
_refine_ls_weighting_scheme calc
_refine_ls_wR_factor_gt 0.0381
_refine_ls_wR_factor_ref 0.0391
_reflns_Friedel_coverage 0.000
_reflns_number_gt 3660
_reflns_number_total 4011
_reflns_threshold_expression 'I > 2\s(I)'
_cod_data_source_file ja6b02854_si_002.cif
_cod_data_source_block A_C-2_3-2_123K
_cod_original_sg_symbol_H-M 'P 21/c'
_cod_database_code 4130376
_shelx_shelxl_version_number 2014/7
_shelx_space_group_comment
;
The symmetry employed for this shelxl refinement is uniquely defined
by the following loop, which should always be used as a source of
symmetry information in preference to the above space-group names.
They are only intended as comments.
;
_shelx_estimated_absorpt_t_min 0.220
_shelx_estimated_absorpt_t_max 0.682

loop_
_space_group_symop_operation_xyz
'x, y, z'
'-x, y+1/2, -z+1/2'
'-x, -y, -z'
'x, -y-1/2, z-1/2'

loop_
_atom_site_label
_atom_site_type_symbol
_atom_site_fract_x
_atom_site_fract_y
_atom_site_fract_z
_atom_site_U_iso_or_equiv
_atom_site_adp_type
_atom_site_occupancy
_atom_site_site_symmetry_order
_atom_site_calc_flag
_atom_site_refinement_flags_posn
_atom_site_refinement_flags_adp
C1A C 0.50432(17) 0.35975(12) 0.4132(2) 0.0202(4) Uani 1 1 d . .
N1A N 0.54425(15) 0.42637(11) 0.4177(2) 0.0254(4) Uani 1 1 d . .
H1A1 H 0.5869 0.4424 0.5016 0.030 Uiso 1 1 calc R U
H1A2 H 0.5284 0.4549 0.3368 0.030 Uiso 1 1 calc R U
N2A N 0.53118(17) 0.31926(12) 0.5389(2) 0.0319(5) Uani 1 1 d . .
H2A1 H 0.5740 0.3373 0.6205 0.038 Uiso 1 1 calc R U
H2A2 H 0.5061 0.2743 0.5405 0.038 Uiso 1 1 calc R U
S1A S 0.42481(5) 0.32472(3) 0.25106(6) 0.02487(12) Uani 1 1 d . .
C1C C 0.63946(18) 0.59230(13) 0.2149(2) 0.0236(5) Uani 1 1 d . .
H1C1 H 0.6283 0.6388 0.2675 0.028 Uiso 1 1 calc R U
H1C2 H 0.6558 0.6033 0.1097 0.028 Uiso 1 1 calc R U
C2C C 0.73629(17) 0.55160(13) 0.3029(2) 0.0229(5) Uani 1 1 d . .
H2C1 H 0.7432 0.5033 0.2553 0.027 Uiso 1 1 calc R U
H2C2 H 0.8078 0.5785 0.3001 0.027 Uiso 1 1 calc R U
C3C C 0.80475(18) 0.50232(13) 0.5479(2) 0.0238(5) Uani 1 1 d . .
H3C1 H 0.8795 0.5244 0.5405 0.029 Uiso 1 1 calc R U
H3C2 H 0.8048 0.4520 0.5083 0.029 Uiso 1 1 calc R U
C4C C 0.78442(18) 0.50185(13) 0.7126(2) 0.0252(5) Uani 1 1 d . .
H4C1 H 0.8516 0.4816 0.7791 0.030 Uiso 1 1 calc R U
H4C2 H 0.7727 0.5522 0.7469 0.030 Uiso 1 1 calc R U
C5C C 0.65721(18) 0.46614(14) 0.8792(2) 0.0262(5) Uani 1 1 d . .
H5C1 H 0.6411 0.5177 0.8994 0.031 Uiso 1 1 calc R U
H5C2 H 0.7215 0.4502 0.9568 0.031 Uiso 1 1 calc R U
C6C C 0.55480(18) 0.42086(14) 0.8929(2) 0.0275(5) Uani 1 1 d . .
H6C1 H 0.5676 0.3701 0.8622 0.033 Uiso 1 1 calc R U
H6C2 H 0.5398 0.4208 1.0011 0.033 Uiso 1 1 calc R U
O1C O 0.53930(12) 0.54897(9) 0.20565(16) 0.0252(3) Uani 1 1 d . .
O2C O 0.71734(12) 0.54310(8) 0.45840(15) 0.0211(3) Uani 1 1 d . .
O3C O 0.68655(12) 0.45875(9) 0.72759(15) 0.0223(3) Uani 1 1 d . .
C1S C 0.06721(17) 0.24023(12) 0.4961(2) 0.0191(4) Uani 1 1 d . .
C2S C -0.00138(17) 0.29293(12) 0.5468(2) 0.0208(4) Uani 1 1 d . .
C3S C -0.09347(17) 0.27485(12) 0.6183(2) 0.0211(4) Uani 1 1 d . .
C4S C -0.12074(17) 0.20304(13) 0.6399(2) 0.0209(4) Uani 1 1 d . .
C5S C -0.05222(18) 0.14988(12) 0.5897(2) 0.0221(4) Uani 1 1 d . .
C6S C 0.03976(18) 0.16896(13) 0.5189(2) 0.0219(4) Uani 1 1 d . .
F1S F 0.01919(11) 0.36373(7) 0.52695(15) 0.0321(3) Uani 1 1 d . .
F2S F -0.15614(11) 0.32828(7) 0.66612(15) 0.0309(3) Uani 1 1 d . .
F3S F -0.07423(11) 0.07926(8) 0.61005(16) 0.0345(3) Uani 1 1 d . .
F4S F 0.10382(11) 0.11480(8) 0.47358(15) 0.0319(3) Uani 1 1 d . .
I1S I 0.21254(2) 0.27032(2) 0.40049(2) 0.02001(5) Uani 1 1 d . .
I2S I -0.26573(2) 0.17783(2) 0.73475(2) 0.03031(6) Uani 1 1 d . .

loop_
_atom_site_aniso_label
_atom_site_aniso_U_11
_atom_site_aniso_U_22
_atom_site_aniso_U_33
_atom_site_aniso_U_23
_atom_site_aniso_U_13
_atom_site_aniso_U_12
C1A 0.0176(10) 0.0216(12) 0.0239(10) 0.0004(8) 0.0113(8) 0.0031(9)
N1A 0.0256(10) 0.0254(11) 0.0246(9) 0.0016(7) 0.0021(7) -0.0064(8)
N2A 0.0381(12) 0.0275(12) 0.0301(10) 0.0064(8) 0.0056(8) 0.0018(9)
S1A 0.0276(3) 0.0247(3) 0.0246(3) -0.0064(2) 0.0112(2) -0.0051(2)
C1C 0.0301(12) 0.0216(12) 0.0207(10) 0.0017(8) 0.0095(8) -0.0053(10)
C2C 0.0253(11) 0.0250(12) 0.0200(10) 0.0004(9) 0.0086(8) -0.0035(10)
C3C 0.0194(11) 0.0236(13) 0.0287(11) 0.0028(9) 0.0048(8) -0.0043(9)
C4C 0.0237(11) 0.0252(13) 0.0258(11) 0.0009(9) 0.0008(8) -0.0067(10)
C5C 0.0264(12) 0.0351(14) 0.0166(10) 0.0000(9) 0.0019(8) -0.0001(10)
C6C 0.0284(12) 0.0366(15) 0.0178(10) 0.0075(9) 0.0044(8) 0.0021(11)
O1C 0.0233(8) 0.0268(9) 0.0249(8) 0.0077(6) 0.0012(6) -0.0054(7)
O2C 0.0226(8) 0.0220(9) 0.0193(7) 0.0010(6) 0.0053(5) -0.0006(6)
O3C 0.0237(8) 0.0251(9) 0.0188(7) 0.0002(6) 0.0056(5) -0.0044(7)
C1S 0.0171(10) 0.0228(12) 0.0169(10) 0.0018(8) 0.0008(7) -0.0008(9)
C2S 0.0195(11) 0.0177(11) 0.0248(11) 0.0025(8) 0.0018(8) -0.0033(9)
C3S 0.0188(11) 0.0208(12) 0.0234(11) -0.0008(8) 0.0026(8) 0.0027(9)
C4S 0.0167(10) 0.0251(12) 0.0210(10) 0.0031(8) 0.0034(7) -0.0014(9)
C5S 0.0223(11) 0.0174(12) 0.0258(11) 0.0025(8) 0.0009(8) -0.0055(9)
C6S 0.0200(11) 0.0223(12) 0.0234(10) -0.0021(8) 0.0027(8) 0.0020(9)
F1S 0.0314(7) 0.0163(7) 0.0511(8) 0.0042(6) 0.0148(6) -0.0028(6)
F2S 0.0285(7) 0.0224(8) 0.0447(8) -0.0018(6) 0.0154(6) 0.0040(6)
F3S 0.0346(8) 0.0181(8) 0.0535(8) 0.0034(6) 0.0151(6) -0.0053(6)
F4S 0.0309(7) 0.0214(8) 0.0465(8) -0.0027(6) 0.0158(6) 0.0030(6)
I1S 0.01726(8) 0.02343(9) 0.01951(8) 0.00081(5) 0.00325(5) -0.00226(5)
I2S 0.02632(9) 0.03559(11) 0.03176(9) -0.00283(6) 0.01332(6) -0.01010(7)

loop_
_atom_type_symbol
_atom_type_description
_atom_type_scat_dispersion_real
_atom_type_scat_dispersion_imag
_atom_type_scat_source
C C 0.0033 0.0016 'International Tables Vol C Tables 4.2.6.8 and 6.1.1.4'
H H 0.0000 0.0000 'International Tables Vol C Tables 4.2.6.8 and 6.1.1.4'
F F 0.0171 0.0103 'International Tables Vol C Tables 4.2.6.8 and 6.1.1.4'
I I -0.4742 1.8119 'International Tables Vol C Tables 4.2.6.8 and 6.1.1.4'
N N 0.0061 0.0033 'International Tables Vol C Tables 4.2.6.8 and 6.1.1.4'
O O 0.0106 0.0060 'International Tables Vol C Tables 4.2.6.8 and 6.1.1.4'
S S 0.1246 0.1234 'International Tables Vol C Tables 4.2.6.8 and 6.1.1.4'

loop_
_geom_angle_atom_site_label_1
_geom_angle_atom_site_label_2
_geom_angle_atom_site_label_3
_geom_angle
_geom_angle_site_symmetry_1
N1A C1A N2A 117.2(2) .
N1A C1A S1A 121.99(16) .
N2A C1A S1A 120.76(18) .
C1A N1A H1A1 120.0 .
C1A N1A H1A2 120.0 .
H1A1 N1A H1A2 120.0 .
C1A N2A H2A1 120.0 .
C1A N2A H2A2 120.0 .
H2A1 N2A H2A2 120.0 .
O1C C1C C2C 108.97(18) .
O1C C1C H1C1 109.9 .
C2C C1C H1C1 109.9 .
O1C C1C H1C2 109.9 .
C2C C1C H1C2 109.9 .
H1C1 C1C H1C2 108.3 .
O2C C2C C1C 109.26(16) .
O2C C2C H2C1 109.8 .
C1C C2C H2C1 109.8 .
O2C C2C H2C2 109.8 .
C1C C2C H2C2 109.8 .
H2C1 C2C H2C2 108.3 .
O2C C3C C4C 108.90(18) .
O2C C3C H3C1 109.9 .
C4C C3C H3C1 109.9 .
O2C C3C H3C2 109.9 .
C4C C3C H3C2 109.9 .
H3C1 C3C H3C2 108.3 .
O3C C4C C3C 109.96(17) .
O3C C4C H4C1 109.7 .
C3C C4C H4C1 109.7 .
O3C C4C H4C2 109.7 .
C3C C4C H4C2 109.7 .
H4C1 C4C H4C2 108.2 .
O3C C5C C6C 109.63(17) .
O3C C5C H5C1 109.7 .
C6C C5C H5C1 109.7 .
O3C C5C H5C2 109.7 .
C6C C5C H5C2 109.7 .
H5C1 C5C H5C2 108.2 .
O1C C6C C5C 108.25(18) 3_666
O1C C6C H6C1 110.0 3_666
C5C C6C H6C1 110.0 .
O1C C6C H6C2 110.0 3_666
C5C C6C H6C2 110.0 .
H6C1 C6C H6C2 108.4 .
C6C O1C C1C 113.18(17) 3_666
C2C O2C C3C 112.24(15) .
C5C O3C C4C 110.30(16) .
C6S C1S C2S 117.28(19) .
C6S C1S I1S 122.43(16) .
C2S C1S I1S 120.19(16) .
F1S C2S C3S 117.70(19) .
F1S C2S C1S 120.77(18) .
C3S C2S C1S 121.5(2) .
F2S C3S C4S 120.47(18) .
F2S C3S C2S 118.8(2) .
C4S C3S C2S 120.7(2) .
C3S C4S C5S 118.07(19) .
C3S C4S I2S 119.66(16) .
C5S C4S I2S 122.19(17) .
F3S C5S C6S 119.3(2) .
F3S C5S C4S 120.32(18) .
C6S C5S C4S 120.4(2) .
F4S C6S C1S 120.33(18) .
F4S C6S C5S 117.7(2) .
C1S C6S C5S 122.0(2) .

loop_
_geom_bond_atom_site_label_1
_geom_bond_atom_site_label_2
_geom_bond_distance
_geom_bond_site_symmetry_2
C1A N1A 1.314(3) .
C1A N2A 1.328(3) .
C1A S1A 1.712(2) .
N1A H1A1 0.8800 .
N1A H1A2 0.8800 .
N2A H2A1 0.8800 .
N2A H2A2 0.8800 .
C1C O1C 1.428(3) .
C1C C2C 1.492(3) .
C1C H1C1 0.9900 .
C1C H1C2 0.9900 .
C2C O2C 1.421(2) .
C2C H2C1 0.9900 .
C2C H2C2 0.9900 .
C3C O2C 1.422(3) .
C3C C4C 1.498(3) .
C3C H3C1 0.9900 .
C3C H3C2 0.9900 .
C4C O3C 1.433(3) .
C4C H4C1 0.9900 .
C4C H4C2 0.9900 .
C5C O3C 1.429(2) .
C5C C6C 1.498(3) .
C5C H5C1 0.9900 .
C5C H5C2 0.9900 .
C6C O1C 1.423(3) 3_666
C6C H6C1 0.9900 .
C6C H6C2 0.9900 .
O1C C6C 1.423(3) 3_666
C1S C6S 1.374(3) .
C1S C2S 1.383(3) .
C1S I1S 2.107(2) .
C2S F1S 1.342(3) .
C2S C3S 1.383(3) .
C3S F2S 1.339(2) .
C3S C4S 1.381(3) .
C4S C5S 1.387(3) .
C4S I2S 2.078(2) .
C5S F3S 1.343(3) .
C5S C6S 1.382(3) .
C6S F4S 1.351(2) .

loop_
_geom_torsion_atom_site_label_1
_geom_torsion_atom_site_label_2
_geom_torsion_atom_site_label_3
_geom_torsion_atom_site_label_4
_geom_torsion
_geom_torsion_site_symmetry_4
O1C C1C C2C O2C -65.9(2) .
O2C C3C C4C O3C 69.7(2) .
O3C C5C C6C O1C -66.8(2) 3_666
C2C C1C O1C C6C -172.47(17) 3_666
C1C C2C O2C C3C 177.86(18) .
C4C C3C O2C C2C 174.69(17) .
C6C C5C O3C C4C 179.95(19) .
C3C C4C O3C C5C -171.95(18) .
C6S C1S C2S F1S -179.19(18) .
I1S C1S C2S F1S 4.3(3) .
C6S C1S C2S C3S 0.4(3) .
I1S C1S C2S C3S -176.12(15) .
F1S C2S C3S F2S -1.0(3) .
C1S C2S C3S F2S 179.40(18) .
F1S C2S C3S C4S 178.80(18) .
C1S C2S C3S C4S -0.8(3) .
F2S C3S C4S C5S -179.31(18) .
C2S C3S C4S C5S 0.9(3) .
F2S C3S C4S I2S 3.8(3) .
C2S C3S C4S I2S -176.00(16) .
C3S C4S C5S F3S 179.01(18) .
I2S C4S C5S F3S -4.2(3) .
C3S C4S C5S C6S -0.6(3) .
I2S C4S C5S C6S 176.18(15) .
C2S C1S C6S F4S -179.36(18) .
I1S C1S C6S F4S -2.9(3) .
C2S C1S C6S C5S -0.1(3) .
I1S C1S C6S C5S 176.30(15) .
F3S C5S C6S F4S -0.1(3) .
C4S C5S C6S F4S 179.51(18) .
F3S C5S C6S C1S -179.38(19) .
C4S C5S C6S C1S 0.3(3) .
